data_4303000
loop_
_publ_author_name
'Zhenqing Wang'
'Hongjie Zhang'
'Cheng Wang'

_publ_section_title
;
Synthesis and Characterization of One-Dimensional and Molecular
M(tren)InAsS4 (M = Mn, Co, and Zn) Compounds with a Noncondensed AsS33- Unit
;
_journal_name_full 'Inorganic Chemistry'
_journal_page_first 8180
_journal_page_last 8185
_journal_paper_doi 10.1021/ic900456t
_journal_volume 48
_journal_year 2009
_chemical_formula_moiety 'C24 H72 As4 In4 Mn4 N16 S16'
_chemical_formula_sum 'C24 H72 As4 In4 Mn4 N16 S16'
_chemical_formula_weight 2076.82
_chemical_name_systematic
; 
 ? 
;
_space_group_IT_number 14
_symmetry_cell_setting monoclinic
_symmetry_space_group_name_Hall '-P 2ybc'
_symmetry_space_group_name_H-M 'P 1 21/c 1'
_atom_sites_solution_hydrogens geom
_atom_sites_solution_primary direct
_atom_sites_solution_secondary difmap
_audit_creation_method SHELXL-97
_cell_angle_alpha 90.00
_cell_angle_beta 126.911(2)
_cell_angle_gamma 90.00
_cell_formula_units_Z 2
_cell_length_a 19.3432(6)
_cell_length_b 8.9228(3)
_cell_length_c 23.2771(6)
_cell_measurement_reflns_used 9872
_cell_measurement_temperature 153(2)
_cell_measurement_theta_max 26.07
_cell_measurement_theta_min 2.63
_cell_volume 3212.29(19)
_computing_cell_refinement 'Bruker SAINT'
_computing_data_collection 'Bruker APEX2'
_computing_data_reduction 'Bruker SAINT'
_computing_molecular_graphics 'Bruker SHELXTL'
_computing_publication_material 'Bruker SHELXTL'
_computing_structure_refinement 'SHELXL-97 (Sheldrick, 2008)'
_computing_structure_solution 'SHELXS-97 (Sheldrick, 2008)'
_diffrn_ambient_temperature 153(2)
_diffrn_measured_fraction_theta_full 0.999
_diffrn_measured_fraction_theta_max 0.999
_diffrn_measurement_device_type 'Bruker APEX-II CCD'
_diffrn_measurement_method '\f and \w scans'
_diffrn_radiation_monochromator graphite
_diffrn_radiation_source 'fine-focus sealed tube'
_diffrn_radiation_type MoK\a
_diffrn_radiation_wavelength 0.71073
_diffrn_reflns_av_R_equivalents 0.0259
_diffrn_reflns_av_sigmaI/netI 0.0237
_diffrn_reflns_limit_h_max 23
_diffrn_reflns_limit_h_min -23
_diffrn_reflns_limit_k_max 9
_diffrn_reflns_limit_k_min -11
_diffrn_reflns_limit_l_max 28
_diffrn_reflns_limit_l_min -28
_diffrn_reflns_number 24369
_diffrn_reflns_theta_full 26.08
_diffrn_reflns_theta_max 26.08
_diffrn_reflns_theta_min 1.32
_exptl_absorpt_coefficient_mu 4.771
_exptl_absorpt_correction_T_max 0.683
_exptl_absorpt_correction_T_min 0.570
_exptl_absorpt_correction_type empirical
_exptl_absorpt_process_details ' SADABS, Sheldrick, 1996'
_exptl_crystal_colour yellow
_exptl_crystal_density_diffrn 2.147
_exptl_crystal_density_method 'not measured'
_exptl_crystal_description block
_exptl_crystal_F_000 2024
_exptl_crystal_size_max 0.15
_exptl_crystal_size_mid 0.10
_exptl_crystal_size_min 0.08
_refine_diff_density_max 0.916
_refine_diff_density_min -0.368
_refine_diff_density_rms 0.100
_refine_ls_extinction_method none
_refine_ls_goodness_of_fit_ref 1.145
_refine_ls_hydrogen_treatment constr
_refine_ls_matrix_type full
_refine_ls_number_parameters 307
_refine_ls_number_reflns 6359
_refine_ls_number_restraints 1
_refine_ls_restrained_S_all 1.146
_refine_ls_R_factor_all 0.0259
_refine_ls_R_factor_gt 0.0200
_refine_ls_shift/su_max 0.002
_refine_ls_shift/su_mean 0.000
_refine_ls_structure_factor_coef Fsqd
_refine_ls_weighting_details 'calc w=1/[\s^2^(Fo^2^)+(0.0333P)^2^+0.0000P] where P=(Fo^2^+2Fc^2^)/3'
_refine_ls_weighting_scheme calc
_refine_ls_wR_factor_gt 0.0519
_refine_ls_wR_factor_ref 0.0630
_reflns_number_gt 5579
_reflns_number_total 6359
_reflns_threshold_expression >2sigma(I)
_cod_data_source_file ic900456t_si_002_2.cif
_cod_data_source_block compound_2
_cod_depositor_comments
;
The following automatic conversions were performed:
'_symmetry_cell_setting' value 'Monoclinic' changed to 'monoclinic'
according to '/home/saulius/struct/CIF-dictionaries/cif_core.dic'
dictionary named 'cif_core.dic' version 2.4.1 from 2010-06-29.

Automatic conversion script
Id: cif_fix_enum 1527 2010-12-29 10:47:43Z saulius 
;
_cod_original_cell_volume 3212.29(17)
_cod_original_sg_symbol_H-M 'P 1 21/c 1 '
_cod_database_code 4303000

loop_
_symmetry_equiv_pos_as_xyz
'x, y, z'
'-x, y+1/2, -z+1/2'
'-x, -y, -z'
'x, -y-1/2, z-1/2'

loop_
_atom_site_label
_atom_site_type_symbol
_atom_site_fract_x
_atom_site_fract_y
_atom_site_fract_z
_atom_site_U_iso_or_equiv
_atom_site_adp_type
_atom_site_occupancy
_atom_site_symmetry_multiplicity
_atom_site_calc_flag
_atom_site_refinement_flags
_atom_site_disorder_assembly
_atom_site_disorder_group
In1 In -0.397684(13) -0.05842(2) -0.472694(11) 0.02285(7) Uani 1 1 d . . .
In2 In -0.264596(13) -0.23409(3) -0.514072(11) 0.02457(7) Uani 1 1 d U . .
As1 As -0.23879(2) -0.37668(4) -0.637321(16) 0.02861(9) Uani 1 1 d . . .
As2 As -0.21702(2) -0.27844(4) -0.344776(16) 0.02616(8) Uani 1 1 d . . .
Mn1 Mn -0.10590(3) -0.65096(6) -0.48070(2) 0.02506(11) Uani 1 1 d . . .
Mn2 Mn -0.58186(3) -0.31366(6) -0.63107(2) 0.02551(11) Uani 1 1 d . . .
S2 S -0.27502(5) -0.06039(9) -0.34309(4) 0.02897(18) Uani 1 1 d . . .
S4 S -0.36073(5) -0.01917(9) -0.55533(4) 0.02518(17) Uani 1 1 d . . .
S3 S -0.32938(5) -0.37199(9) -0.44751(4) 0.02881(18) Uani 1 1 d U . .
S6 S -0.15296(5) -0.57536(10) -0.59958(4) 0.02975(19) Uani 1 1 d . . .
S5 S -0.53356(5) -0.19242(9) -0.51789(4) 0.02331(16) Uani 1 1 d . . .
S7 S -0.32997(5) -0.43083(10) -0.60901(5) 0.0330(2) Uani 1 1 d . . .
S8 S -0.16308(5) -0.20056(10) -0.55184(4) 0.03094(19) Uani 1 1 d . . .
S1 S -0.13855(5) -0.22035(9) -0.38351(4) 0.02804(18) Uani 1 1 d . . .
N5 N -0.64372(16) -0.4364(3) -0.74116(13) 0.0263(6) Uani 1 1 d . . .
N7 N -0.71920(16) -0.3287(3) -0.67572(13) 0.0279(6) Uani 1 1 d . . .
H7C H -0.7255 -0.3996 -0.6505 0.033 Uiso 1 1 calc R . .
H7D H -0.7368 -0.2380 -0.6698 0.033 Uiso 1 1 calc R . .
N1 N -0.05322(17) -0.7378(3) -0.36584(14) 0.0279(6) Uani 1 1 d . . .
N6 N -0.50604(18) -0.5212(3) -0.59864(14) 0.0326(6) Uani 1 1 d . . .
H6C H -0.4531 -0.5006 -0.5884 0.039 Uiso 1 1 calc R . .
H6D H -0.4967 -0.5578 -0.5575 0.039 Uiso 1 1 calc R . .
N4 N -0.03146(17) -0.8533(3) -0.46867(14) 0.0315(6) Uani 1 1 d . . .
H4D H -0.0632 -0.9087 -0.5103 0.038 Uiso 1 1 calc R . .
H4C H 0.0190 -0.8246 -0.4612 0.038 Uiso 1 1 calc R . .
N2 N -0.02510(16) -0.4663(3) -0.41113(14) 0.0293(6) Uani 1 1 d . . .
H2C H 0.0104 -0.4372 -0.4231 0.035 Uiso 1 1 calc R . .
H2D H -0.0601 -0.3863 -0.4196 0.035 Uiso 1 1 calc R . .
N3 N -0.22363(17) -0.7190(3) -0.49577(15) 0.0356(7) Uani 1 1 d . . .
H3D H -0.2673 -0.6527 -0.5262 0.043 Uiso 1 1 calc R . .
H3C H -0.2400 -0.8125 -0.5166 0.043 Uiso 1 1 calc R . .
N8 N -0.5641(2) -0.1492(3) -0.69091(16) 0.0437(8) Uani 1 1 d . . .
H8C H -0.6065 -0.0770 -0.7098 0.052 Uiso 1 1 calc R . .
H8D H -0.5113 -0.1030 -0.6605 0.052 Uiso 1 1 calc R . .
C10 C -0.7752(2) -0.3684(4) -0.75236(16) 0.0308(8) Uani 1 1 d . . .
H10A H -0.7875 -0.2779 -0.7817 0.037 Uiso 1 1 calc R . .
H10B H -0.8308 -0.4083 -0.7656 0.037 Uiso 1 1 calc R . .
C12 C -0.5508(2) -0.6365(4) -0.65572(17) 0.0340(8) Uani 1 1 d . . .
H12A H -0.5981 -0.6821 -0.6566 0.041 Uiso 1 1 calc R . .
H12B H -0.5096 -0.7166 -0.6460 0.041 Uiso 1 1 calc R . .
C3 C -0.0194(2) -0.6060(4) -0.31791(17) 0.0349(8) Uani 1 1 d . . .
H3B H 0.0199 -0.6397 -0.2673 0.042 Uiso 1 1 calc R . .
H3A H -0.0680 -0.5510 -0.3242 0.042 Uiso 1 1 calc R . .
C11 C -0.5873(2) -0.5640(4) -0.72744(18) 0.0351(8) Uani 1 1 d . . .
H11A H -0.5392 -0.5288 -0.7280 0.042 Uiso 1 1 calc R . .
H11B H -0.6207 -0.6392 -0.7661 0.042 Uiso 1 1 calc R . .
C1 C -0.1279(2) -0.8048(4) -0.37192(18) 0.0349(8) Uani 1 1 d . . .
H1B H -0.1170 -0.8006 -0.3246 0.042 Uiso 1 1 calc R . .
H1A H -0.1340 -0.9114 -0.3861 0.042 Uiso 1 1 calc R . .
C7 C -0.6464(2) -0.3268(4) -0.79023(16) 0.0343(8) Uani 1 1 d . . .
H7A H -0.6997 -0.2658 -0.8138 0.041 Uiso 1 1 calc R . .
H7B H -0.6480 -0.3808 -0.8281 0.041 Uiso 1 1 calc R . .
C8 C -0.5688(2) -0.2256(5) -0.74983(19) 0.0429(10) Uani 1 1 d . . .
H8A H -0.5156 -0.2852 -0.7296 0.051 Uiso 1 1 calc R . .
H8B H -0.5730 -0.1501 -0.7830 0.051 Uiso 1 1 calc R . .
C9 C -0.7314(2) -0.4852(4) -0.76767(17) 0.0318(8) Uani 1 1 d . . .
H9A H -0.7273 -0.5807 -0.7441 0.038 Uiso 1 1 calc R . .
H9B H -0.7668 -0.5032 -0.8201 0.038 Uiso 1 1 calc R . .
C4 C 0.0289(2) -0.5022(4) -0.33378(17) 0.0376(8) Uani 1 1 d . . .
H4B H 0.0442 -0.4088 -0.3056 0.045 Uiso 1 1 calc R . .
H4A H 0.0832 -0.5507 -0.3195 0.045 Uiso 1 1 calc R . .
C2 C -0.2102(2) -0.7227(4) -0.42660(19) 0.0348(8) Uani 1 1 d . . .
H2B H -0.2596 -0.7737 -0.4325 0.042 Uiso 1 1 calc R . .
H2A H -0.2070 -0.6191 -0.4099 0.042 Uiso 1 1 calc R . .
C6 C -0.0108(2) -0.9468(4) -0.40790(18) 0.0370(8) Uani 1 1 d . . .
H6B H 0.0377 -1.0149 -0.3932 0.044 Uiso 1 1 calc R . .
H6A H -0.0616 -1.0089 -0.4231 0.044 Uiso 1 1 calc R . .
C5 C 0.0137(2) -0.8502(4) -0.34506(17) 0.0381(9) Uani 1 1 d . . .
H5B H 0.0224 -0.9145 -0.3065 0.046 Uiso 1 1 calc R . .
H5A H 0.0690 -0.7986 -0.3258 0.046 Uiso 1 1 calc R . .

loop_
_atom_site_aniso_label
_atom_site_aniso_U_11
_atom_site_aniso_U_22
_atom_site_aniso_U_33
_atom_site_aniso_U_23
_atom_site_aniso_U_13
_atom_site_aniso_U_12
In1 0.01959(11) 0.02695(13) 0.02096(11) -0.00221(8) 0.01162(9) 0.00015(9)
In2 0.02191(12) 0.02679(13) 0.02372(12) -0.00105(9) 0.01301(10) 0.00217(9)
As1 0.02639(17) 0.0364(2) 0.02110(16) 0.00056(13) 0.01325(14) 0.00293(14)
As2 0.02329(16) 0.02897(19) 0.02244(16) 0.00687(13) 0.01172(14) 0.00397(13)
Mn1 0.0238(2) 0.0300(3) 0.0230(2) 0.00117(19) 0.0150(2) 0.0012(2)
Mn2 0.0253(2) 0.0263(3) 0.0221(2) -0.00304(19) 0.0127(2) -0.0038(2)
S2 0.0269(4) 0.0327(5) 0.0211(4) -0.0033(3) 0.0111(3) 0.0012(3)
S4 0.0258(4) 0.0265(4) 0.0249(4) 0.0035(3) 0.0161(3) 0.0034(3)
S3 0.0262(4) 0.0242(4) 0.0314(4) 0.0005(3) 0.0148(3) -0.0016(3)
S6 0.0275(4) 0.0398(5) 0.0262(4) 0.0001(3) 0.0184(3) 0.0040(4)
S5 0.0237(4) 0.0210(4) 0.0242(4) -0.0028(3) 0.0139(3) -0.0012(3)
S7 0.0256(4) 0.0358(5) 0.0383(5) -0.0116(4) 0.0195(4) -0.0048(4)
S8 0.0309(4) 0.0347(5) 0.0320(4) -0.0019(4) 0.0215(4) -0.0053(4)
S1 0.0212(4) 0.0352(5) 0.0255(4) 0.0008(3) 0.0129(3) 0.0014(3)
N5 0.0248(13) 0.0335(16) 0.0232(13) -0.0013(11) 0.0158(11) 0.0016(11)
N7 0.0333(15) 0.0266(15) 0.0299(14) -0.0046(11) 0.0223(12) -0.0037(12)
N1 0.0309(15) 0.0285(15) 0.0258(13) 0.0020(11) 0.0179(12) 0.0030(11)
N6 0.0332(15) 0.0324(16) 0.0270(14) 0.0015(12) 0.0153(13) -0.0010(12)
N4 0.0310(15) 0.0371(17) 0.0333(15) -0.0027(12) 0.0230(13) 0.0024(12)
N2 0.0270(14) 0.0297(16) 0.0316(15) -0.0007(12) 0.0178(12) -0.0020(11)
N3 0.0281(15) 0.0363(18) 0.0439(17) 0.0092(13) 0.0224(14) 0.0019(12)
N8 0.0373(17) 0.0420(19) 0.0369(16) 0.0068(14) 0.0143(14) -0.0110(14)
C10 0.0220(16) 0.045(2) 0.0262(16) -0.0020(14) 0.0150(14) -0.0029(14)
C12 0.0378(19) 0.0278(19) 0.0368(19) -0.0022(15) 0.0227(16) 0.0032(15)
C3 0.042(2) 0.037(2) 0.0249(16) -0.0030(14) 0.0198(16) 0.0018(16)
C11 0.0365(19) 0.039(2) 0.0316(18) -0.0035(15) 0.0215(16) 0.0044(16)
C1 0.049(2) 0.033(2) 0.0372(19) 0.0023(15) 0.0332(18) 0.0007(16)
C7 0.0303(17) 0.054(2) 0.0215(16) 0.0065(15) 0.0171(14) 0.0058(16)
C8 0.0313(19) 0.061(3) 0.038(2) 0.0234(18) 0.0218(17) 0.0028(17)
C9 0.0286(17) 0.041(2) 0.0264(16) -0.0088(14) 0.0166(14) -0.0068(15)
C4 0.0340(19) 0.045(2) 0.0266(17) -0.0082(15) 0.0144(15) -0.0073(16)
C2 0.0360(19) 0.032(2) 0.049(2) -0.0036(16) 0.0325(17) -0.0032(15)
C6 0.039(2) 0.034(2) 0.0373(19) 0.0046(15) 0.0231(17) 0.0145(16)
C5 0.039(2) 0.039(2) 0.0285(17) 0.0072(15) 0.0158(16) 0.0140(16)

loop_
_atom_type_symbol
_atom_type_description
_atom_type_scat_dispersion_real
_atom_type_scat_dispersion_imag
_atom_type_scat_source
C C 0.0033 0.0016 'International Tables Vol C Tables 4.2.6.8 and 6.1.1.4'
H H 0.0000 0.0000 'International Tables Vol C Tables 4.2.6.8 and 6.1.1.4'
As As 0.0499 2.0058 'International Tables Vol C Tables 4.2.6.8 and 6.1.1.4'
In In -0.7276 1.3100 'International Tables Vol C Tables 4.2.6.8 and 6.1.1.4'
Mn Mn 0.3368 0.7283 'International Tables Vol C Tables 4.2.6.8 and 6.1.1.4'
N N 0.0061 0.0033 'International Tables Vol C Tables 4.2.6.8 and 6.1.1.4'
S S 0.1246 0.1234 'International Tables Vol C Tables 4.2.6.8 and 6.1.1.4'

loop_
_geom_angle_atom_site_label_1
_geom_angle_atom_site_label_2
_geom_angle_atom_site_label_3
_geom_angle
_geom_angle_site_symmetry_1
_geom_angle_site_symmetry_3
_geom_angle_publ_flag
S4 In1 S5 118.18(3) . . ?
S4 In1 S2 116.11(3) . . ?
S5 In1 S2 120.69(3) . . ?
S4 In1 S5 101.00(3) . 3_454 ?
S5 In1 S5 91.24(3) . 3_454 ?
S2 In1 S5 100.37(3) . 3_454 ?
S4 In1 S3 89.13(3) . . ?
S5 In1 S3 82.13(2) . . ?
S2 In1 S3 76.58(3) . . ?
S5 In1 S3 169.68(3) 3_454 . ?
S4 In1 In1 118.10(2) . 3_454 ?
S5 In1 In1 46.440(19) . 3_454 ?
S2 In1 In1 119.36(2) . 3_454 ?
S5 In1 In1 44.800(17) 3_454 3_454 ?
S3 In1 In1 128.065(19) . 3_454 ?
S4 In1 In2 42.206(19) . . ?
S5 In1 In2 115.024(19) . . ?
S2 In1 In2 90.39(2) . . ?
S5 In1 In2 141.232(19) 3_454 . ?
S3 In1 In2 49.059(17) . . ?
In1 In1 In2 149.686(10) 3_454 . ?
S4 In2 S7 110.18(3) . . ?
S4 In2 S1 113.34(3) . . ?
S7 In2 S1 135.65(3) . . ?
S4 In2 S8 109.19(3) . . ?
S7 In2 S8 82.27(3) . . ?
S1 In2 S8 91.26(3) . . ?
S4 In2 S3 94.30(3) . . ?
S7 In2 S3 91.36(3) . . ?
S1 In2 S3 77.48(3) . . ?
S8 In2 S3 156.45(3) . . ?
S4 In2 In1 42.524(19) . . ?
S7 In2 In1 118.68(2) . . ?
S1 In2 In1 89.17(2) . . ?
S8 In2 In1 147.57(2) . . ?
S3 In2 In1 54.094(18) . . ?
S6 As1 S8 105.83(3) . . ?
S6 As1 S7 103.99(3) . . ?
S8 As1 S7 95.64(3) . . ?
S3 As2 S1 96.62(3) . . ?
S3 As2 S2 99.68(3) . . ?
S1 As2 S2 105.73(3) . . ?
N3 Mn1 N2 123.11(11) . . ?
N3 Mn1 N4 109.33(11) . . ?
N2 Mn1 N4 113.59(10) . . ?
N3 Mn1 N1 77.74(10) . . ?
N2 Mn1 N1 77.06(10) . . ?
N4 Mn1 N1 77.46(9) . . ?
N3 Mn1 S6 104.72(8) . . ?
N2 Mn1 S6 104.32(7) . . ?
N4 Mn1 S6 98.06(7) . . ?
N1 Mn1 S6 175.46(7) . . ?
N8 Mn2 N6 117.19(12) . . ?
N8 Mn2 N7 110.29(11) . . ?
N6 Mn2 N7 118.61(11) . . ?
N8 Mn2 N5 77.89(10) . . ?
N6 Mn2 N5 77.24(9) . . ?
N7 Mn2 N5 77.10(9) . . ?
N8 Mn2 S5 106.46(9) . . ?
N6 Mn2 S5 104.93(7) . . ?
N7 Mn2 S5 96.15(7) . . ?
N5 Mn2 S5 173.02(7) . . ?
As2 S2 In1 96.17(3) . . ?
In2 S4 In1 95.27(3) . . ?
As2 S3 In2 87.52(3) . . ?
As2 S3 In1 83.73(3) . . ?
In2 S3 In1 76.85(2) . . ?
As1 S6 Mn1 110.61(4) . . ?
Mn2 S5 In1 106.95(3) . . ?
Mn2 S5 In1 116.92(3) . 3_454 ?
In1 S5 In1 88.76(3) . 3_454 ?
As1 S7 In2 92.21(3) . . ?
As1 S8 In2 89.77(3) . . ?
As2 S1 In2 94.34(3) . . ?
C11 N5 C9 112.2(3) . . ?
C11 N5 C7 110.9(3) . . ?
C9 N5 C7 111.8(2) . . ?
C11 N5 Mn2 107.35(18) . . ?
C9 N5 Mn2 107.29(18) . . ?
C7 N5 Mn2 106.99(19) . . ?
C10 N7 Mn2 112.88(18) . . ?
C10 N7 H7C 109.0 . . ?
Mn2 N7 H7C 109.0 . . ?
C10 N7 H7D 109.0 . . ?
Mn2 N7 H7D 109.0 . . ?
H7C N7 H7D 107.8 . . ?
C5 N1 C3 113.0(3) . . ?
C5 N1 C1 111.7(3) . . ?
C3 N1 C1 110.9(3) . . ?
C5 N1 Mn1 107.08(19) . . ?
C3 N1 Mn1 106.84(19) . . ?
C1 N1 Mn1 106.94(19) . . ?
C12 N6 Mn2 111.58(19) . . ?
C12 N6 H6C 109.3 . . ?
Mn2 N6 H6C 109.3 . . ?
C12 N6 H6D 109.3 . . ?
Mn2 N6 H6D 109.3 . . ?
H6C N6 H6D 108.0 . . ?
C6 N4 Mn1 111.25(19) . . ?
C6 N4 H4D 109.4 . . ?
Mn1 N4 H4D 109.4 . . ?
C6 N4 H4C 109.4 . . ?
Mn1 N4 H4C 109.4 . . ?
H4D N4 H4C 108.0 . . ?
C4 N2 Mn1 114.2(2) . . ?
C4 N2 H2C 108.7 . . ?
Mn1 N2 H2C 108.7 . . ?
C4 N2 H2D 108.7 . . ?
Mn1 N2 H2D 108.7 . . ?
H2C N2 H2D 107.6 . . ?
C2 N3 Mn1 110.6(2) . . ?
C2 N3 H3D 109.5 . . ?
Mn1 N3 H3D 109.5 . . ?
C2 N3 H3C 109.5 . . ?
Mn1 N3 H3C 109.5 . . ?
H3D N3 H3C 108.1 . . ?
C8 N8 Mn2 109.5(2) . . ?
C8 N8 H8C 109.8 . . ?
Mn2 N8 H8C 109.8 . . ?
C8 N8 H8D 109.8 . . ?
Mn2 N8 H8D 109.8 . . ?
H8C N8 H8D 108.2 . . ?
N7 C10 C9 110.1(3) . . ?
N7 C10 H10A 109.6 . . ?
C9 C10 H10A 109.6 . . ?
N7 C10 H10B 109.6 . . ?
C9 C10 H10B 109.6 . . ?
H10A C10 H10B 108.2 . . ?
N6 C12 C11 109.1(3) . . ?
N6 C12 H12A 109.9 . . ?
C11 C12 H12A 109.9 . . ?
N6 C12 H12B 109.9 . . ?
C11 C12 H12B 109.9 . . ?
H12A C12 H12B 108.3 . . ?
N1 C3 C4 111.2(3) . . ?
N1 C3 H3B 109.4 . . ?
C4 C3 H3B 109.4 . . ?
N1 C3 H3A 109.4 . . ?
C4 C3 H3A 109.4 . . ?
H3B C3 H3A 108.0 . . ?
N5 C11 C12 111.3(3) . . ?
N5 C11 H11A 109.4 . . ?
C12 C11 H11A 109.4 . . ?
N5 C11 H11B 109.4 . . ?
C12 C11 H11B 109.4 . . ?
H11A C11 H11B 108.0 . . ?
N1 C1 C2 111.0(3) . . ?
N1 C1 H1B 109.4 . . ?
C2 C1 H1B 109.4 . . ?
N1 C1 H1A 109.4 . . ?
C2 C1 H1A 109.4 . . ?
H1B C1 H1A 108.0 . . ?
N5 C7 C8 110.8(3) . . ?
N5 C7 H7A 109.5 . . ?
C8 C7 H7A 109.5 . . ?
N5 C7 H7B 109.5 . . ?
C8 C7 H7B 109.5 . . ?
H7A C7 H7B 108.1 . . ?
N8 C8 C7 109.7(3) . . ?
N8 C8 H8A 109.7 . . ?
C7 C8 H8A 109.7 . . ?
N8 C8 H8B 109.7 . . ?
C7 C8 H8B 109.7 . . ?
H8A C8 H8B 108.2 . . ?
N5 C9 C10 111.3(3) . . ?
N5 C9 H9A 109.4 . . ?
C10 C9 H9A 109.4 . . ?
N5 C9 H9B 109.4 . . ?
C10 C9 H9B 109.4 . . ?
H9A C9 H9B 108.0 . . ?
N2 C4 C3 110.0(3) . . ?
N2 C4 H4B 109.7 . . ?
C3 C4 H4B 109.7 . . ?
N2 C4 H4A 109.7 . . ?
C3 C4 H4A 109.7 . . ?
H4B C4 H4A 108.2 . . ?
N3 C2 C1 109.8(3) . . ?
N3 C2 H2B 109.7 . . ?
C1 C2 H2B 109.7 . . ?
N3 C2 H2A 109.7 . . ?
C1 C2 H2A 109.7 . . ?
H2B C2 H2A 108.2 . . ?
N4 C6 C5 110.7(3) . . ?
N4 C6 H6B 109.5 . . ?
C5 C6 H6B 109.5 . . ?
N4 C6 H6A 109.5 . . ?
C5 C6 H6A 109.5 . . ?
H6B C6 H6A 108.1 . . ?
N1 C5 C6 111.6(3) . . ?
N1 C5 H5B 109.3 . . ?
C6 C5 H5B 109.3 . . ?
N1 C5 H5A 109.3 . . ?
C6 C5 H5A 109.3 . . ?
H5B C5 H5A 108.0 . . ?

loop_
_geom_bond_atom_site_label_1
_geom_bond_atom_site_label_2
_geom_bond_distance
_geom_bond_site_symmetry_2
_geom_bond_publ_flag
In1 S4 2.4464(8) . ?
In1 S5 2.4745(8) . ?
In1 S2 2.4765(8) . ?
In1 S5 2.5448(8) 3_454 ?
In1 S3 2.9979(9) . ?
In1 In1 3.5109(4) 3_454 ?
In1 In2 3.6042(3) . ?
In2 S4 2.4316(8) . ?
In2 S7 2.4916(8) . ?
In2 S1 2.5091(8) . ?
In2 S8 2.6061(8) . ?
In2 S3 2.7959(9) . ?
As1 S6 2.2179(9) . ?
As1 S8 2.2524(9) . ?
As1 S7 2.2747(9) . ?
As2 S3 2.2127(9) . ?
As2 S1 2.2426(9) . ?
As2 S2 2.2579(9) . ?
Mn1 N3 2.172(3) . ?
Mn1 N2 2.177(3) . ?
Mn1 N4 2.220(3) . ?
Mn1 N1 2.348(3) . ?
Mn1 S6 2.4323(9) . ?
Mn2 N8 2.188(3) . ?
Mn2 N6 2.195(3) . ?
Mn2 N7 2.200(3) . ?
Mn2 N5 2.349(2) . ?
Mn2 S5 2.4552(8) . ?
S5 In1 2.5448(8) 3_454 ?
N5 C11 1.474(4) . ?
N5 C9 1.480(4) . ?
N5 C7 1.480(4) . ?
N7 C10 1.470(4) . ?
N7 H7C 0.9200 . ?
N7 H7D 0.9200 . ?
N1 C5 1.471(4) . ?
N1 C3 1.476(4) . ?
N1 C1 1.490(4) . ?
N6 C12 1.480(4) . ?
N6 H6C 0.9200 . ?
N6 H6D 0.9200 . ?
N4 C6 1.476(4) . ?
N4 H4D 0.9200 . ?
N4 H4C 0.9200 . ?
N2 C4 1.475(4) . ?
N2 H2C 0.9200 . ?
N2 H2D 0.9200 . ?
N3 C2 1.470(4) . ?
N3 H3D 0.9200 . ?
N3 H3C 0.9200 . ?
N8 C8 1.485(5) . ?
N8 H8C 0.9200 . ?
N8 H8D 0.9200 . ?
C10 C9 1.514(4) . ?
C10 H10A 0.9900 . ?
C10 H10B 0.9900 . ?
C12 C11 1.512(5) . ?
C12 H12A 0.9900 . ?
C12 H12B 0.9900 . ?
C3 C4 1.510(5) . ?
C3 H3B 0.9900 . ?
C3 H3A 0.9900 . ?
C11 H11A 0.9900 . ?
C11 H11B 0.9900 . ?
C1 C2 1.503(5) . ?
C1 H1B 0.9900 . ?
C1 H1A 0.9900 . ?
C7 C8 1.503(5) . ?
C7 H7A 0.9900 . ?
C7 H7B 0.9900 . ?
C8 H8A 0.9900 . ?
C8 H8B 0.9900 . ?
C9 H9A 0.9900 . ?
C9 H9B 0.9900 . ?
C4 H4B 0.9900 . ?
C4 H4A 0.9900 . ?
C2 H2B 0.9900 . ?
C2 H2A 0.9900 . ?
C6 C5 1.508(5) . ?
C6 H6B 0.9900 . ?
C6 H6A 0.9900 . ?
C5 H5B 0.9900 . ?
C5 H5A 0.9900 . ?
